data_4302869
loop_
_publ_author_name
'Mohammad Reza Halvagar'
'Zohreh Hassanzadeh Fard'
'Lin Xiong'
'Stefanie Dehnen'

_publ_contact_author
;
Dehnen, Stefanie

Fachbereich Chemie der Philipps-Universitaet
Hans-Meerwein-Str.
D-35043 Marburg, Germany
;
_publ_contact_author_email dehnen@chemie.uni-marburg.de
_publ_contact_author_fax +6421-2825653
_publ_contact_author_phone +6421-2825751
_publ_section_title
;
Facile Access to the Hydrazone Functionalized PdGeS Cluster
[{RNGe(\m-S)3}4Pd6] from the Thiogermanate Anion [{RNGe}2(\m-S)2S2]2-
;
_journal_name_full 'Inorganic Chemistry'
_journal_page_first 7373
_journal_page_last 7377
_journal_paper_doi 10.1021/ic900853e
_journal_volume 48
_journal_year 2009
_chemical_formula_moiety 'C24 H52 Ge4 N8 Pd6 S12 , (CH4O)'
_chemical_formula_sum 'C25 H56 Ge4 N8 O Pd6 S12'
_chemical_formula_weight 1798.26
_chemical_name_systematic
; 
 ? 
;
_space_group_IT_number 14
_symmetry_cell_setting monoclinic
_symmetry_space_group_name_Hall '-P 2yn'
_symmetry_space_group_name_H-M 'P 1 21/n 1'
_atom_sites_solution_hydrogens geom
_atom_sites_solution_primary direct
_atom_sites_solution_secondary difmap
_audit_creation_method SHELXL-97
_cell_angle_alpha 90.00
_cell_angle_beta 94.50
_cell_angle_gamma 90.00
_cell_formula_units_Z 4
_cell_length_a 11.994
_cell_length_b 18.081
_cell_length_c 23.356
_cell_measurement_temperature 100(2)
_cell_measurement_theta_max 54.09
_cell_measurement_theta_min 9.61
_cell_volume 5049.450
_computing_structure_refinement 'SHELXL-97 (Sheldrick, 1997)'
_computing_structure_solution 'SHELXS-97 (Sheldrick, 1990)'
_diffrn_ambient_temperature 100(2)
_diffrn_measured_fraction_theta_full 0.960
_diffrn_measured_fraction_theta_max 0.960
_diffrn_measurement_device_type IPDS2T
_diffrn_measurement_method /w
_diffrn_radiation_monochromator graphite
_diffrn_radiation_source 'fine-focus sealed tube'
_diffrn_radiation_type MoK\a
_diffrn_radiation_wavelength 0.71073
_diffrn_reflns_av_R_equivalents 0.0751
_diffrn_reflns_av_sigmaI/netI 0.1007
_diffrn_reflns_limit_h_max 15
_diffrn_reflns_limit_h_min -15
_diffrn_reflns_limit_k_max 21
_diffrn_reflns_limit_k_min -22
_diffrn_reflns_limit_l_max 28
_diffrn_reflns_limit_l_min -29
_diffrn_reflns_number 27778
_diffrn_reflns_theta_full 26.80
_diffrn_reflns_theta_max 26.80
_diffrn_reflns_theta_min 4.80
_exptl_absorpt_coefficient_mu 4.957
_exptl_absorpt_correction_T_max 0.6128
_exptl_absorpt_correction_T_min 0.4402
_exptl_absorpt_correction_type psi-scan
_exptl_absorpt_process_details 'XPREP in SHELXTL (Bruker, 1997)'
_exptl_crystal_colour red
_exptl_crystal_density_diffrn 2.365
_exptl_crystal_density_meas ?
_exptl_crystal_density_method .
_exptl_crystal_description plate
_exptl_crystal_F_000 3464
_exptl_crystal_size_max 0.18
_exptl_crystal_size_mid 0.15
_exptl_crystal_size_min 0.05
_refine_diff_density_max 1.871
_refine_diff_density_min -0.756
_refine_diff_density_rms 0.178
_refine_ls_extinction_method none
_refine_ls_goodness_of_fit_ref 0.941
_refine_ls_hydrogen_treatment constr
_refine_ls_matrix_type full
_refine_ls_number_parameters 519
_refine_ls_number_reflns 10381
_refine_ls_number_restraints 0
_refine_ls_restrained_S_all 0.941
_refine_ls_R_factor_all 0.1257
_refine_ls_R_factor_gt 0.0607
_refine_ls_shift/su_max 0.000
_refine_ls_shift/su_mean 0.000
_refine_ls_structure_factor_coef Fsqd
_refine_ls_weighting_details 'calc w=1/[\s^2^(Fo^2^)+(0.0430P)^2^+0.0000P] where P=(Fo^2^+2Fc^2^)/3'
_refine_ls_weighting_scheme calc
_refine_ls_wR_factor_gt 0.0981
_refine_ls_wR_factor_ref 0.1120
_reflns_number_gt 5977
_reflns_number_total 10381
_reflns_threshold_expression >2sigma(I)
_cod_data_source_file ic900853e_si_002.cif
_cod_data_source_block compound2
_cod_original_cell_volume 5049.4
_cod_original_sg_symbol_H-M 'P 21/n'
_cod_database_code 4302869

loop_
_symmetry_equiv_pos_as_xyz
'x, y, z'
'-x+1/2, y+1/2, -z+1/2'
'-x, -y, -z'
'x-1/2, -y-1/2, z-1/2'

loop_
_atom_site_label
_atom_site_type_symbol
_atom_site_fract_x
_atom_site_fract_y
_atom_site_fract_z
_atom_site_U_iso_or_equiv
_atom_site_adp_type
_atom_site_occupancy
_atom_site_symmetry_multiplicity
_atom_site_calc_flag
_atom_site_refinement_flags
_atom_site_disorder_assembly
_atom_site_disorder_group
Pd1 Pd 0.12360(6) 0.14843(5) 0.26239(3) 0.02602(19) Uani 1 1 d . . .
Pd2 Pd 0.15685(7) 0.12394(5) 0.12348(3) 0.02638(18) Uani 1 1 d . . .
Pd3 Pd 0.16152(7) 0.30560(5) 0.10400(3) 0.02679(19) Uani 1 1 d . . .
Pd4 Pd 0.12977(6) 0.33019(5) 0.24252(3) 0.02607(19) Uani 1 1 d . . .
Pd5 Pd 0.33924(6) 0.23194(5) 0.20192(3) 0.02645(18) Uani 1 1 d . . .
Pd6 Pd -0.05472(6) 0.22612(5) 0.16760(3) 0.02648(19) Uani 1 1 d . . .
Ge1 Ge 0.29474(8) 0.26476(7) 0.33876(4) 0.0262(2) Uani 1 1 d . . .
Ge2 Ge -0.04897(9) 0.04655(7) 0.18956(5) 0.0315(3) Uani 1 1 d . . .
Ge3 Ge 0.35923(9) 0.21019(6) 0.06099(4) 0.0294(3) Uani 1 1 d . . .
Ge4 Ge -0.03959(9) 0.40854(7) 0.15391(4) 0.0292(3) Uani 1 1 d . . .
S1 S 0.3161(2) 0.15740(15) 0.28174(10) 0.0269(6) Uani 1 1 d . . .
S2 S -0.0372(2) 0.12308(16) 0.10872(10) 0.0305(6) Uani 1 1 d . . .
S3 S 0.3524(2) 0.13041(16) 0.14052(10) 0.0299(6) Uani 1 1 d . . .
S4 S -0.0312(2) 0.30591(16) 0.09106(10) 0.0313(6) Uani 1 1 d . . .
S5 S 0.1098(2) 0.25027(15) 0.32184(10) 0.0289(6) Uani 1 1 d . . .
S6 S 0.1407(2) 0.04430(16) 0.20124(10) 0.0303(6) Uani 1 1 d . . .
S7 S 0.1719(2) 0.19980(16) 0.04330(10) 0.0327(6) Uani 1 1 d . . .
S8 S 0.1493(2) 0.40906(16) 0.16225(10) 0.0302(6) Uani 1 1 d . . .
S9 S 0.3274(2) 0.33501(16) 0.26257(10) 0.0290(6) Uani 1 1 d . . .
S10 S -0.0671(2) 0.33035(16) 0.22620(10) 0.0296(6) Uani 1 1 d . . .
S11 S -0.0756(2) 0.14449(16) 0.24499(10) 0.0311(6) Uani 1 1 d . . .
S12 S 0.3609(2) 0.30740(16) 0.12102(10) 0.0300(6) Uani 1 1 d . . .
N1 N 0.2571(7) 0.3653(5) 0.3888(3) 0.0269(19) Uani 1 1 d . . .
N2 N 0.1756(7) 0.4187(5) 0.3756(3) 0.033(2) Uani 1 1 d . . .
H2D H 0.1723 0.4574 0.3968 0.040 Uiso 1 1 calc R . .
H2E H 0.1285 0.4130 0.3462 0.040 Uiso 1 1 calc R . .
N3 N -0.0452(8) -0.0312(5) 0.2663(4) 0.038(2) Uani 1 1 d . . .
N4 N 0.0288(10) -0.0280(6) 0.3160(4) 0.056(3) Uani 1 1 d . . .
H4D H 0.0278 -0.0622 0.3415 0.067 Uiso 1 1 calc R . .
H4E H 0.0751 0.0082 0.3209 0.067 Uiso 1 1 calc R . .
N5 N 0.3545(9) 0.2906(6) -0.0145(4) 0.047(3) Uani 1 1 d . . .
N6 N 0.2946(8) 0.3557(6) -0.0225(4) 0.051(3) Uani 1 1 d . . .
H6D H 0.2756 0.3712 -0.0567 0.061 Uiso 1 1 calc R . .
H6E H 0.2764 0.3806 0.0067 0.061 Uiso 1 1 calc R . .
N7 N -0.0315(8) 0.5023(5) 0.2145(4) 0.036(2) Uani 1 1 d . . .
N8 N 0.0388(8) 0.5061(5) 0.2641(3) 0.038(2) Uani 1 1 d . . .
H8C H 0.0330 0.5422 0.2876 0.045 Uiso 1 1 calc R . .
H8D H 0.0883 0.4723 0.2714 0.045 Uiso 1 1 calc R . .
C11 C 0.3301(11) 0.4438(6) 0.4681(4) 0.040(3) Uani 1 1 d . . .
H11A H 0.3582 0.4839 0.4465 0.060 Uiso 1 1 calc R . .
H11B H 0.3787 0.4361 0.5023 0.060 Uiso 1 1 calc R . .
H11C H 0.2563 0.4557 0.4785 0.060 Uiso 1 1 calc R . .
C21 C 0.3257(9) 0.3749(6) 0.4325(4) 0.032(2) Uani 1 1 d . . .
C31 C 0.4064(10) 0.3138(6) 0.4481(4) 0.037(3) Uani 1 1 d . . .
H31A H 0.3983 0.2996 0.4877 0.044 Uiso 1 1 calc R . .
H31B H 0.4818 0.3326 0.4462 0.044 Uiso 1 1 calc R . .
C41 C 0.3925(9) 0.2430(6) 0.4096(4) 0.032(2) Uani 1 1 d . . .
C51 C 0.5054(9) 0.2152(7) 0.3931(5) 0.042(3) Uani 1 1 d . . .
H51A H 0.5541 0.2075 0.4272 0.063 Uiso 1 1 calc R . .
H51B H 0.5379 0.2512 0.3692 0.063 Uiso 1 1 calc R . .
H51C H 0.4955 0.1694 0.3725 0.063 Uiso 1 1 calc R . .
C61 C 0.3309(11) 0.1831(7) 0.4398(4) 0.045(3) Uani 1 1 d . . .
H61A H 0.3140 0.1428 0.4138 0.067 Uiso 1 1 calc R . .
H61B H 0.2626 0.2030 0.4523 0.067 Uiso 1 1 calc R . .
H61C H 0.3770 0.1657 0.4725 0.067 Uiso 1 1 calc R . .
C12 C 0.3502(13) 0.2796(9) -0.1200(6) 0.067(4) Uani 1 1 d . . .
H12A H 0.2718 0.2909 -0.1250 0.100 Uiso 1 1 calc R . .
H12B H 0.3672 0.2406 -0.1458 0.100 Uiso 1 1 calc R . .
H12C H 0.3927 0.3229 -0.1280 0.100 Uiso 1 1 calc R . .
C22 C 0.3792(12) 0.2558(9) -0.0603(5) 0.060(4) Uani 1 1 d . . .
C32 C 0.4363(14) 0.1806(9) -0.0490(6) 0.066(4) Uani 1 1 d . . .
H32A H 0.4995 0.1766 -0.0723 0.079 Uiso 1 1 calc R . .
H32B H 0.3839 0.1415 -0.0607 0.079 Uiso 1 1 calc R . .
C42 C 0.4775(10) 0.1696(7) 0.0150(5) 0.045(3) Uani 1 1 d . . .
C52 C 0.5805(12) 0.2096(10) 0.0328(8) 0.087(6) Uani 1 1 d . . .
H52A H 0.6423 0.1870 0.0158 0.131 Uiso 1 1 calc R . .
H52B H 0.5933 0.2080 0.0739 0.131 Uiso 1 1 calc R . .
H52C H 0.5734 0.2602 0.0205 0.131 Uiso 1 1 calc R . .
C62 C 0.4890(14) 0.0857(9) 0.0244(7) 0.075(5) Uani 1 1 d . . .
H62A H 0.5486 0.0672 0.0033 0.113 Uiso 1 1 calc R . .
H62B H 0.4203 0.0618 0.0111 0.113 Uiso 1 1 calc R . .
H62C H 0.5052 0.0757 0.0645 0.113 Uiso 1 1 calc R . .
C13 C -0.1198(11) -0.1493(9) 0.2980(7) 0.066(4) Uani 1 1 d . . .
H13A H -0.0643 -0.1850 0.2895 0.099 Uiso 1 1 calc R . .
H13B H -0.1928 -0.1709 0.2917 0.099 Uiso 1 1 calc R . .
H13C H -0.1076 -0.1341 0.3374 0.099 Uiso 1 1 calc R . .
C23 C -0.1118(10) -0.0837(7) 0.2597(5) 0.040(3) Uani 1 1 d . . .
C33 C -0.1990(12) -0.0759(9) 0.2072(6) 0.062(4) Uani 1 1 d . . .
H33A H -0.2170 -0.1247 0.1920 0.074 Uiso 1 1 calc R . .
H33B H -0.2671 -0.0547 0.2200 0.074 Uiso 1 1 calc R . .
C43 C -0.1598(9) -0.0292(7) 0.1606(5) 0.040(3) Uani 1 1 d . . .
C53 C -0.0964(11) -0.0726(7) 0.1178(6) 0.058(4) Uani 1 1 d . . .
H53A H -0.0375 -0.1003 0.1380 0.087 Uiso 1 1 calc R . .
H53B H -0.0651 -0.0390 0.0916 0.087 Uiso 1 1 calc R . .
H53C H -0.1467 -0.1059 0.0968 0.087 Uiso 1 1 calc R . .
C63 C -0.2579(11) 0.0098(8) 0.1264(6) 0.058(4) Uani 1 1 d . . .
H63A H -0.3103 -0.0265 0.1109 0.087 Uiso 1 1 calc R . .
H63B H -0.2301 0.0378 0.0956 0.087 Uiso 1 1 calc R . .
H63C H -0.2945 0.0424 0.1514 0.087 Uiso 1 1 calc R . .
C14 C -0.1201(9) 0.6197(6) 0.2375(4) 0.035(3) Uani 1 1 d . . .
H14A H -0.1213 0.6064 0.2773 0.052 Uiso 1 1 calc R . .
H14B H -0.1892 0.6434 0.2248 0.052 Uiso 1 1 calc R . .
H14C H -0.0591 0.6530 0.2330 0.052 Uiso 1 1 calc R . .
C24 C -0.1056(9) 0.5519(6) 0.2027(5) 0.034(3) Uani 1 1 d . . .
C34 C -0.1825(9) 0.5383(7) 0.1499(5) 0.038(3) Uani 1 1 d . . .
H34A H -0.1935 0.5844 0.1290 0.046 Uiso 1 1 calc R . .
H34B H -0.2547 0.5225 0.1616 0.046 Uiso 1 1 calc R . .
C44 C -0.1388(9) 0.4795(6) 0.1095(4) 0.036(3) Uani 1 1 d . . .
C54 C -0.0596(12) 0.5145(8) 0.0681(5) 0.060(4) Uani 1 1 d . . .
H54A H -0.0293 0.4764 0.0452 0.089 Uiso 1 1 calc R . .
H54B H 0.0003 0.5395 0.0899 0.089 Uiso 1 1 calc R . .
H54C H -0.1004 0.5493 0.0435 0.089 Uiso 1 1 calc R . .
C64 C -0.2342(11) 0.4412(8) 0.0754(5) 0.054(4) Uani 1 1 d . . .
H64A H -0.2800 0.4161 0.1012 0.081 Uiso 1 1 calc R . .
H64B H -0.2049 0.4059 0.0498 0.081 Uiso 1 1 calc R . .
H64C H -0.2785 0.4771 0.0536 0.081 Uiso 1 1 calc R . .
C01 C 1.0686(19) 0.0714(19) 0.4384(8) 0.171(14) Uani 1 1 d . . .
H01A H 1.0598 0.1035 0.4705 0.206 Uiso 1 1 calc R . .
H01B H 1.1068 0.0974 0.4099 0.206 Uiso 1 1 calc R . .
H01C H 1.1116 0.0288 0.4511 0.206 Uiso 1 1 calc R . .
O01 O 0.9637(10) 0.0488(7) 0.4148(6) 0.086(4) Uani 1 1 d . . .
H1 H 0.9155 0.0759 0.4264 0.129 Uiso 1 1 calc R . .

loop_
_atom_site_aniso_label
_atom_site_aniso_U_11
_atom_site_aniso_U_22
_atom_site_aniso_U_33
_atom_site_aniso_U_23
_atom_site_aniso_U_13
_atom_site_aniso_U_12
Pd1 0.0214(4) 0.0385(5) 0.0176(3) -0.0020(3) -0.0019(3) 0.0000(3)
Pd2 0.0256(4) 0.0358(5) 0.0175(3) -0.0011(3) -0.0002(3) 0.0019(3)
Pd3 0.0262(4) 0.0373(5) 0.0162(3) -0.0009(3) -0.0023(3) 0.0050(3)
Pd4 0.0216(4) 0.0383(5) 0.0174(3) -0.0016(3) -0.0042(3) 0.0032(3)
Pd5 0.0216(4) 0.0414(5) 0.0159(3) 0.0010(3) -0.0015(3) 0.0032(4)
Pd6 0.0212(4) 0.0374(5) 0.0200(3) -0.0042(3) -0.0036(3) 0.0027(4)
Ge1 0.0219(5) 0.0410(7) 0.0148(4) -0.0001(4) -0.0033(4) 0.0013(5)
Ge2 0.0271(6) 0.0424(7) 0.0253(5) -0.0044(5) 0.0026(4) -0.0030(5)
Ge3 0.0300(6) 0.0377(7) 0.0207(5) 0.0002(5) 0.0036(4) 0.0066(5)
Ge4 0.0272(6) 0.0383(7) 0.0210(5) -0.0019(5) -0.0047(4) 0.0051(5)
S1 0.0219(13) 0.0381(16) 0.0201(11) -0.0004(11) -0.0020(9) 0.0019(11)
S2 0.0285(15) 0.0389(16) 0.0230(12) -0.0059(11) -0.0040(10) -0.0014(12)
S3 0.0265(14) 0.0424(17) 0.0206(12) 0.0009(11) -0.0003(10) 0.0068(12)
S4 0.0310(15) 0.0393(16) 0.0220(11) -0.0030(11) -0.0090(10) 0.0070(12)
S5 0.0239(13) 0.0427(17) 0.0196(11) -0.0038(11) -0.0014(10) -0.0013(11)
S6 0.0282(15) 0.0379(16) 0.0247(12) -0.0021(11) 0.0007(10) -0.0012(12)
S7 0.0369(16) 0.0430(17) 0.0173(11) -0.0016(11) -0.0031(10) 0.0067(13)
S8 0.0326(15) 0.0369(16) 0.0202(11) -0.0003(11) -0.0039(10) 0.0030(12)
S9 0.0266(14) 0.0404(16) 0.0193(11) 0.0008(11) -0.0035(10) 0.0000(12)
S10 0.0249(14) 0.0395(16) 0.0238(12) -0.0040(11) -0.0027(10) 0.0028(11)
S11 0.0256(14) 0.0443(17) 0.0232(12) -0.0057(11) 0.0004(10) -0.0013(12)
S12 0.0277(14) 0.0378(16) 0.0239(12) 0.0020(11) -0.0019(10) 0.0006(12)
N1 0.026(5) 0.036(5) 0.020(4) 0.009(4) 0.004(3) -0.003(4)
N2 0.030(5) 0.044(6) 0.024(4) -0.006(4) -0.006(4) 0.015(4)
N3 0.039(6) 0.036(6) 0.040(5) -0.004(4) -0.001(4) -0.007(5)
N4 0.081(8) 0.056(7) 0.026(5) 0.001(5) -0.014(5) -0.020(6)
N5 0.057(7) 0.056(7) 0.028(5) 0.005(5) 0.009(5) 0.015(5)
N6 0.052(7) 0.063(7) 0.037(5) 0.011(5) 0.003(5) 0.025(6)
N7 0.033(5) 0.049(6) 0.025(4) -0.003(4) -0.003(4) -0.002(5)
N8 0.049(6) 0.042(6) 0.020(4) -0.003(4) -0.010(4) 0.004(5)
C11 0.057(8) 0.038(7) 0.025(5) 0.002(5) -0.001(5) 0.000(6)
C21 0.024(6) 0.050(7) 0.020(5) 0.007(5) -0.006(4) -0.006(5)
C31 0.045(7) 0.043(7) 0.020(5) -0.007(5) -0.006(5) -0.004(5)
C41 0.036(6) 0.035(6) 0.023(5) 0.002(4) -0.001(4) -0.001(5)
C51 0.035(7) 0.047(8) 0.041(6) -0.009(6) -0.010(5) 0.010(5)
C61 0.058(8) 0.050(8) 0.023(5) 0.009(5) -0.016(5) -0.012(6)
C12 0.065(9) 0.087(11) 0.049(8) 0.000(8) 0.005(7) 0.025(9)
C22 0.057(9) 0.090(12) 0.034(6) -0.001(7) 0.012(6) 0.011(8)
C32 0.084(11) 0.071(11) 0.044(7) 0.006(7) 0.018(7) 0.013(9)
C42 0.035(7) 0.053(8) 0.048(7) 0.000(6) 0.015(5) 0.023(6)
C52 0.033(8) 0.105(14) 0.125(15) -0.028(12) 0.013(9) 0.025(9)
C62 0.081(11) 0.067(11) 0.084(11) 0.000(9) 0.039(9) 0.029(9)
C13 0.035(8) 0.086(12) 0.077(10) 0.017(9) 0.002(7) 0.007(7)
C23 0.038(7) 0.047(8) 0.035(6) 0.013(6) 0.008(5) 0.004(6)
C33 0.056(9) 0.073(10) 0.055(8) 0.013(7) -0.001(7) -0.030(8)
C43 0.024(6) 0.061(8) 0.034(6) -0.019(6) -0.008(5) -0.004(5)
C53 0.051(9) 0.039(8) 0.081(10) -0.005(7) -0.015(7) 0.004(6)
C63 0.043(8) 0.074(10) 0.057(8) -0.019(7) 0.007(6) -0.005(7)
C14 0.032(6) 0.037(6) 0.034(5) -0.017(5) -0.005(5) 0.003(5)
C24 0.025(6) 0.038(7) 0.039(6) -0.008(5) 0.004(5) 0.002(5)
C34 0.025(6) 0.050(7) 0.038(6) -0.005(5) -0.003(5) 0.014(5)
C44 0.038(7) 0.045(7) 0.023(5) -0.001(5) -0.004(4) 0.012(5)
C54 0.084(10) 0.060(9) 0.035(6) 0.018(6) 0.013(7) 0.040(8)
C64 0.055(8) 0.068(9) 0.036(6) -0.006(6) -0.021(6) 0.022(7)
C01 0.106(17) 0.34(4) 0.062(12) -0.036(18) -0.034(12) -0.08(2)
O01 0.082(8) 0.088(9) 0.089(8) -0.024(7) 0.008(7) -0.013(7)

loop_
_atom_type_symbol
_atom_type_description
_atom_type_scat_dispersion_real
_atom_type_scat_dispersion_imag
_atom_type_scat_source
C C 0.0033 0.0016 'International Tables Vol C Tables 4.2.6.8 and 6.1.1.4'
H H 0.0000 0.0000 'International Tables Vol C Tables 4.2.6.8 and 6.1.1.4'
N N 0.0061 0.0033 'International Tables Vol C Tables 4.2.6.8 and 6.1.1.4'
O O 0.0106 0.0060 'International Tables Vol C Tables 4.2.6.8 and 6.1.1.4'
S S 0.1246 0.1234 'International Tables Vol C Tables 4.2.6.8 and 6.1.1.4'
Ge Ge 0.1547 1.8001 'International Tables Vol C Tables 4.2.6.8 and 6.1.1.4'
Pd Pd -0.9988 1.0072 'International Tables Vol C Tables 4.2.6.8 and 6.1.1.4'

loop_
_geom_angle_atom_site_label_1
_geom_angle_atom_site_label_2
_geom_angle_atom_site_label_3
_geom_angle
_geom_angle_site_symmetry_1
_geom_angle_site_symmetry_3
_geom_angle_publ_flag
S5 Pd1 S1 86.84(9) . . ?
S5 Pd1 S6 179.12(10) . . ?
S1 Pd1 S6 92.33(9) . . ?
S5 Pd1 S11 90.45(9) . . ?
S1 Pd1 S11 177.28(10) . . ?
S6 Pd1 S11 90.39(9) . . ?
S2 Pd2 S6 88.19(10) . . ?
S2 Pd2 S7 91.39(10) . . ?
S6 Pd2 S7 177.82(10) . . ?
S2 Pd2 S3 177.24(10) . . ?
S6 Pd2 S3 92.37(9) . . ?
S7 Pd2 S3 88.16(10) . . ?
S4 Pd3 S8 88.05(10) . . ?
S4 Pd3 S7 91.29(10) . . ?
S8 Pd3 S7 179.20(9) . . ?
S4 Pd3 S12 177.78(10) . . ?
S8 Pd3 S12 90.01(10) . . ?
S7 Pd3 S12 90.66(10) . . ?
S10 Pd4 S5 88.03(9) . . ?
S10 Pd4 S8 91.77(9) . . ?
S5 Pd4 S8 179.31(9) . . ?
S10 Pd4 S9 177.01(10) . . ?
S5 Pd4 S9 91.65(9) . . ?
S8 Pd4 S9 88.58(9) . . ?
S1 Pd5 S3 93.12(10) . . ?
S1 Pd5 S9 87.70(9) . . ?
S3 Pd5 S9 179.13(11) . . ?
S1 Pd5 S12 179.49(10) . . ?
S3 Pd5 S12 86.91(10) . . ?
S9 Pd5 S12 92.27(10) . . ?
S4 Pd6 S2 91.16(10) . . ?
S4 Pd6 S10 88.13(10) . . ?
S2 Pd6 S10 178.40(10) . . ?
S4 Pd6 S11 179.07(10) . . ?
S2 Pd6 S11 88.40(10) . . ?
S10 Pd6 S11 92.30(10) . . ?
C41 Ge1 N1 81.7(4) . . ?
C41 Ge1 S5 129.4(3) . . ?
N1 Ge1 S5 87.1(2) . . ?
C41 Ge1 S9 130.0(3) . . ?
N1 Ge1 S9 90.5(2) . . ?
S5 Ge1 S9 99.12(10) . . ?
C41 Ge1 S1 102.8(3) . . ?
N1 Ge1 S1 174.3(2) . . ?
S5 Ge1 S1 87.38(9) . . ?
S9 Ge1 S1 89.12(10) . . ?
C43 Ge2 S11 128.4(4) . . ?
C43 Ge2 S6 131.7(4) . . ?
S11 Ge2 S6 97.61(10) . . ?
C43 Ge2 N3 79.3(4) . . ?
S11 Ge2 N3 91.6(3) . . ?
S6 Ge2 N3 86.4(3) . . ?
C43 Ge2 S2 102.3(4) . . ?
S11 Ge2 S2 91.10(11) . . ?
S6 Ge2 S2 89.10(10) . . ?
N3 Ge2 S2 175.0(3) . . ?
C42 Ge3 S12 130.9(4) . . ?
C42 Ge3 S7 127.8(4) . . ?
S12 Ge3 S7 98.01(10) . . ?
C42 Ge3 N5 78.1(4) . . ?
S12 Ge3 N5 89.0(3) . . ?
S7 Ge3 N5 87.0(3) . . ?
C42 Ge3 S3 105.7(4) . . ?
S12 Ge3 S3 89.21(10) . . ?
S7 Ge3 S3 89.85(10) . . ?
N5 Ge3 S3 176.1(3) . . ?
C44 Ge4 N7 80.4(4) . . ?
C44 Ge4 S10 133.0(4) . . ?
N7 Ge4 S10 90.2(3) . . ?
C44 Ge4 S8 126.7(4) . . ?
N7 Ge4 S8 87.0(3) . . ?
S10 Ge4 S8 98.25(10) . . ?
C44 Ge4 S4 103.6(3) . . ?
N7 Ge4 S4 174.9(2) . . ?
S10 Ge4 S4 89.35(10) . . ?
S8 Ge4 S4 88.03(10) . . ?
Pd1 S1 Pd5 93.65(8) . . ?
Pd1 S1 Ge1 90.98(10) . . ?
Pd5 S1 Ge1 90.05(10) . . ?
Pd2 S2 Pd6 92.45(9) . . ?
Pd2 S2 Ge2 90.42(9) . . ?
Pd6 S2 Ge2 89.02(9) . . ?
Pd5 S3 Pd2 91.64(10) . . ?
Pd5 S3 Ge3 90.63(10) . . ?
Pd2 S3 Ge3 89.61(9) . . ?
Pd3 S4 Pd6 94.49(9) . . ?
Pd3 S4 Ge4 90.67(9) . . ?
Pd6 S4 Ge4 89.77(9) . . ?
Ge1 S5 Pd1 94.71(10) . . ?
Ge1 S5 Pd4 84.67(9) . . ?
Pd1 S5 Pd4 89.98(9) . . ?
Ge2 S6 Pd2 92.22(10) . . ?
Ge2 S6 Pd1 85.70(10) . . ?
Pd2 S6 Pd1 89.72(10) . . ?
Ge3 S7 Pd2 92.31(9) . . ?
Ge3 S7 Pd3 85.54(10) . . ?
Pd2 S7 Pd3 89.06(9) . . ?
Ge4 S8 Pd3 93.17(10) . . ?
Ge4 S8 Pd4 84.59(10) . . ?
Pd3 S8 Pd4 89.62(10) . . ?
Ge1 S9 Pd5 92.96(11) . . ?
Ge1 S9 Pd4 84.38(10) . . ?
Pd5 S9 Pd4 87.63(9) . . ?
Ge4 S10 Pd6 92.71(10) . . ?
Ge4 S10 Pd4 85.29(10) . . ?
Pd6 S10 Pd4 89.12(10) . . ?
Ge2 S11 Pd6 91.33(10) . . ?
Ge2 S11 Pd1 86.30(10) . . ?
Pd6 S11 Pd1 86.94(10) . . ?
Ge3 S12 Pd5 92.93(11) . . ?
Ge3 S12 Pd3 85.74(9) . . ?
Pd5 S12 Pd3 87.34(10) . . ?
C21 N1 N2 118.9(9) . . ?
C21 N1 Ge1 112.8(7) . . ?
N2 N1 Ge1 128.2(6) . . ?
N1 N2 H2D 120.0 . . ?
N1 N2 H2E 120.0 . . ?
H2D N2 H2E 120.0 . . ?
C23 N3 N4 119.5(10) . . ?
C23 N3 Ge2 113.7(7) . . ?
N4 N3 Ge2 126.6(7) . . ?
N3 N4 H4D 120.0 . . ?
N3 N4 H4E 120.0 . . ?
H4D N4 H4E 120.0 . . ?
C22 N5 N6 116.8(10) . . ?
C22 N5 Ge3 109.7(9) . . ?
N6 N5 Ge3 128.8(7) . . ?
N5 N6 H6D 120.0 . . ?
N5 N6 H6E 120.0 . . ?
H6D N6 H6E 120.0 . . ?
C24 N7 N8 121.1(10) . . ?
C24 N7 Ge4 114.0(7) . . ?
N8 N7 Ge4 124.7(7) . . ?
N7 N8 H8C 120.0 . . ?
N7 N8 H8D 120.0 . . ?
H8C N8 H8D 120.0 . . ?
C21 C11 H11A 109.5 . . ?
C21 C11 H11B 109.5 . . ?
H11A C11 H11B 109.5 . . ?
C21 C11 H11C 109.5 . . ?
H11A C11 H11C 109.5 . . ?
H11B C11 H11C 109.5 . . ?
N1 C21 C31 117.4(10) . . ?
N1 C21 C11 123.5(10) . . ?
C31 C21 C11 119.0(8) . . ?
C21 C31 C41 115.2(8) . . ?
C21 C31 H31A 108.5 . . ?
C41 C31 H31A 108.5 . . ?
C21 C31 H31B 108.5 . . ?
C41 C31 H31B 108.5 . . ?
H31A C31 H31B 107.5 . . ?
C61 C41 C51 111.0(10) . . ?
C61 C41 C31 110.4(9) . . ?
C51 C41 C31 111.0(9) . . ?
C61 C41 Ge1 104.6(7) . . ?
C51 C41 Ge1 109.5(7) . . ?
C31 C41 Ge1 110.2(7) . . ?
C41 C51 H51A 109.5 . . ?
C41 C51 H51B 109.5 . . ?
H51A C51 H51B 109.5 . . ?
C41 C51 H51C 109.5 . . ?
H51A C51 H51C 109.5 . . ?
H51B C51 H51C 109.5 . . ?
C41 C61 H61A 109.5 . . ?
C41 C61 H61B 109.5 . . ?
H61A C61 H61B 109.5 . . ?
C41 C61 H61C 109.5 . . ?
H61A C61 H61C 109.5 . . ?
H61B C61 H61C 109.5 . . ?
C22 C12 H12A 109.5 . . ?
C22 C12 H12B 109.5 . . ?
H12A C12 H12B 109.5 . . ?
C22 C12 H12C 109.5 . . ?
H12A C12 H12C 109.5 . . ?
H12B C12 H12C 109.5 . . ?
N5 C22 C12 126.0(14) . . ?
N5 C22 C32 114.5(11) . . ?
C12 C22 C32 119.4(12) . . ?
C22 C32 C42 112.6(11) . . ?
C22 C32 H32A 109.1 . . ?
C42 C32 H32A 109.1 . . ?
C22 C32 H32B 109.1 . . ?
C42 C32 H32B 109.1 . . ?
H32A C32 H32B 107.8 . . ?
C52 C42 C62 112.6(12) . . ?
C52 C42 C32 114.1(14) . . ?
C62 C42 C32 106.4(12) . . ?
C52 C42 Ge3 106.6(9) . . ?
C62 C42 Ge3 110.4(9) . . ?
C32 C42 Ge3 106.6(8) . . ?
C42 C52 H52A 109.5 . . ?
C42 C52 H52B 109.5 . . ?
H52A C52 H52B 109.5 . . ?
C42 C52 H52C 109.5 . . ?
H52A C52 H52C 109.5 . . ?
H52B C52 H52C 109.5 . . ?
C42 C62 H62A 109.5 . . ?
C42 C62 H62B 109.5 . . ?
H62A C62 H62B 109.5 . . ?
C42 C62 H62C 109.5 . . ?
H62A C62 H62C 109.5 . . ?
H62B C62 H62C 109.5 . . ?
C23 C13 H13A 109.5 . . ?
C23 C13 H13B 109.5 . . ?
H13A C13 H13B 109.5 . . ?
C23 C13 H13C 109.5 . . ?
H13A C13 H13C 109.5 . . ?
H13B C13 H13C 109.5 . . ?
N3 C23 C13 127.1(11) . . ?
N3 C23 C33 114.5(10) . . ?
C13 C23 C33 118.3(11) . . ?
C43 C33 C23 113.5(10) . . ?
C43 C33 H33A 108.9 . . ?
C23 C33 H33A 108.9 . . ?
C43 C33 H33B 108.9 . . ?
C23 C33 H33B 108.9 . . ?
H33A C33 H33B 107.7 . . ?
C33 C43 C53 113.1(12) . . ?
C33 C43 C63 111.6(10) . . ?
C53 C43 C63 107.3(9) . . ?
C33 C43 Ge2 112.5(7) . . ?
C53 C43 Ge2 102.9(8) . . ?
C63 C43 Ge2 108.9(9) . . ?
C43 C53 H53A 109.5 . . ?
C43 C53 H53B 109.5 . . ?
H53A C53 H53B 109.5 . . ?
C43 C53 H53C 109.5 . . ?
H53A C53 H53C 109.5 . . ?
H53B C53 H53C 109.5 . . ?
C43 C63 H63A 109.5 . . ?
C43 C63 H63B 109.5 . . ?
H63A C63 H63B 109.5 . . ?
C43 C63 H63C 109.5 . . ?
H63A C63 H63C 109.5 . . ?
H63B C63 H63C 109.5 . . ?
C24 C14 H14A 109.5 . . ?
C24 C14 H14B 109.5 . . ?
H14A C14 H14B 109.5 . . ?
C24 C14 H14C 109.5 . . ?
H14A C14 H14C 109.5 . . ?
H14B C14 H14C 109.5 . . ?
N7 C24 C14 124.7(10) . . ?
N7 C24 C34 115.8(10) . . ?
C14 C24 C34 119.5(9) . . ?
C24 C34 C44 113.5(8) . . ?
C24 C34 H34A 108.9 . . ?
C44 C34 H34A 108.9 . . ?
C24 C34 H34B 108.9 . . ?
C44 C34 H34B 108.9 . . ?
H34A C34 H34B 107.7 . . ?
C64 C44 C34 111.0(9) . . ?
C64 C44 C54 109.7(10) . . ?
C34 C44 C54 110.9(10) . . ?
C64 C44 Ge4 112.1(8) . . ?
C34 C44 Ge4 110.1(6) . . ?
C54 C44 Ge4 102.7(7) . . ?
C44 C54 H54A 109.5 . . ?
C44 C54 H54B 109.5 . . ?
H54A C54 H54B 109.5 . . ?
C44 C54 H54C 109.5 . . ?
H54A C54 H54C 109.5 . . ?
H54B C54 H54C 109.5 . . ?
C44 C64 H64A 109.5 . . ?
C44 C64 H64B 109.5 . . ?
H64A C64 H64B 109.5 . . ?
C44 C64 H64C 109.5 . . ?
H64A C64 H64C 109.5 . . ?
H64B C64 H64C 109.5 . . ?
O01 C01 H01A 109.5 . . ?
O01 C01 H01B 109.5 . . ?
H01A C01 H01B 109.5 . . ?
O01 C01 H01C 109.5 . . ?
H01A C01 H01C 109.5 . . ?
H01B C01 H01C 109.5 . . ?
C01 O01 H1 109.5 . . ?

loop_
_geom_bond_atom_site_label_1
_geom_bond_atom_site_label_2
_geom_bond_distance
_geom_bond_site_symmetry_2
_geom_bond_publ_flag
Pd1 S5 2.320(3) . ?
Pd1 S1 2.323(3) . ?
Pd1 S6 2.382(3) . ?
Pd1 S11 2.393(3) . ?
Pd2 S2 2.326(3) . ?
Pd2 S6 2.337(3) . ?
Pd2 S7 2.340(3) . ?
Pd2 S3 2.350(3) . ?
Pd3 S4 2.307(3) . ?
Pd3 S8 2.325(3) . ?
Pd3 S7 2.390(3) . ?
Pd3 S12 2.394(3) . ?
Pd4 S10 2.363(3) . ?
Pd4 S5 2.376(3) . ?
Pd4 S8 2.382(3) . ?
Pd4 S9 2.382(3) . ?
Pd5 S1 2.335(3) . ?
Pd5 S3 2.342(3) . ?
Pd5 S9 2.352(3) . ?
Pd5 S12 2.361(3) . ?
Pd6 S4 2.332(3) . ?
Pd6 S2 2.335(3) . ?
Pd6 S10 2.341(3) . ?
Pd6 S11 2.362(3) . ?
Ge1 C41 1.990(9) . ?
Ge1 N1 2.227(9) . ?
Ge1 S5 2.238(3) . ?
Ge1 S9 2.246(3) . ?
Ge1 S1 2.379(3) . ?
Ge2 C43 1.991(11) . ?
Ge2 S11 2.231(3) . ?
Ge2 S6 2.271(3) . ?
Ge2 N3 2.276(10) . ?
Ge2 S2 2.354(3) . ?
Ge3 C42 1.985(11) . ?
Ge3 S12 2.247(3) . ?
Ge3 S7 2.260(3) . ?
Ge3 N5 2.283(10) . ?
Ge3 S3 2.358(3) . ?
Ge4 C44 1.986(10) . ?
Ge4 N7 2.206(9) . ?
Ge4 S10 2.246(3) . ?
Ge4 S8 2.258(3) . ?
Ge4 S4 2.373(3) . ?
N1 C21 1.271(11) . ?
N1 N2 1.391(11) . ?
N2 H2D 0.8600 . ?
N2 H2E 0.8600 . ?
N3 C23 1.242(14) . ?
N3 N4 1.406(12) . ?
N4 H4D 0.8600 . ?
N4 H4E 0.8600 . ?
N5 C22 1.294(16) . ?
N5 N6 1.385(13) . ?
N6 H6D 0.8600 . ?
N6 H6E 0.8600 . ?
N7 C24 1.277(13) . ?
N7 N8 1.379(11) . ?
N8 H8C 0.8600 . ?
N8 H8D 0.8600 . ?
C11 C21 1.497(15) . ?
C11 H11A 0.9600 . ?
C11 H11B 0.9600 . ?
C11 H11C 0.9600 . ?
C21 C31 1.496(15) . ?
C31 C41 1.567(14) . ?
C31 H31A 0.9700 . ?
C31 H31B 0.9700 . ?
C41 C61 1.517(15) . ?
C41 C51 1.522(15) . ?
C51 H51A 0.9600 . ?
C51 H51B 0.9600 . ?
C51 H51C 0.9600 . ?
C61 H61A 0.9600 . ?
C61 H61B 0.9600 . ?
C61 H61C 0.9600 . ?
C12 C22 1.473(17) . ?
C12 H12A 0.9600 . ?
C12 H12B 0.9600 . ?
C12 H12C 0.9600 . ?
C22 C32 1.54(2) . ?
C32 C42 1.551(17) . ?
C32 H32A 0.9700 . ?
C32 H32B 0.9700 . ?
C42 C52 1.46(2) . ?
C42 C62 1.537(19) . ?
C52 H52A 0.9600 . ?
C52 H52B 0.9600 . ?
C52 H52C 0.9600 . ?
C62 H62A 0.9600 . ?
C62 H62B 0.9600 . ?
C62 H62C 0.9600 . ?
C13 C23 1.493(18) . ?
C13 H13A 0.9600 . ?
C13 H13B 0.9600 . ?
C13 H13C 0.9600 . ?
C23 C33 1.555(16) . ?
C33 C43 1.483(17) . ?
C33 H33A 0.9700 . ?
C33 H33B 0.9700 . ?
C43 C53 1.520(18) . ?
C43 C63 1.540(17) . ?
C53 H53A 0.9600 . ?
C53 H53B 0.9600 . ?
C53 H53C 0.9600 . ?
C63 H63A 0.9600 . ?
C63 H63B 0.9600 . ?
C63 H63C 0.9600 . ?
C14 C24 1.490(14) . ?
C14 H14A 0.9600 . ?
C14 H14B 0.9600 . ?
C14 H14C 0.9600 . ?
C24 C34 1.500(14) . ?
C34 C44 1.541(15) . ?
C34 H34A 0.9700 . ?
C34 H34B 0.9700 . ?
C44 C64 1.510(16) . ?
C44 C54 1.543(18) . ?
C54 H54A 0.9600 . ?
C54 H54B 0.9600 . ?
C54 H54C 0.9600 . ?
C64 H64A 0.9600 . ?
C64 H64B 0.9600 . ?
C64 H64C 0.9600 . ?
C01 O01 1.395(19) . ?
C01 H01A 0.9599 . ?
C01 H01B 0.9599 . ?
C01 H01C 0.9599 . ?
O01 H1 0.8200 . ?
